data_1571769
loop_
_publ_author_name
'L\"ammer, Christian'
'Merzweiler, Kurt'

_publ_section_title
;
 Tetrakis(2,4,6-trimethylanilido)tin(IV)
;
_journal_coeditor_code WM4214
_journal_issue 5
_journal_name_full IUCrData
_journal_paper_doi 10.1107/S2414314624004796
_journal_volume 9
_journal_year 2024
_chemical_formula_iupac '[Sn (C9 H12 N)4]'
_chemical_formula_moiety 'C36 H48 N4 Sn'
_chemical_formula_sum 'C36 H48 N4 Sn'
_chemical_formula_weight 655.47
_chemical_name_systematic
;
Tetrakis(2,4,6-trimethylanilido)tin(IV)
;
_space_group_crystal_system tetragonal
_space_group_IT_number 114
_space_group_name_Hall 'P -4 2n'
_space_group_name_H-M_alt 'P -4 21 c'
_atom_sites_solution_hydrogens mixed
_audit_creation_method SHELXL-2018/3
_cell_angle_alpha 90
_cell_angle_beta 90
_cell_angle_gamma 90
_cell_formula_units_Z 2
_cell_length_a 13.7000(6)
_cell_length_b 13.7000(6)
_cell_length_c 8.7123(5)
_cell_measurement_reflns_used 28663
_cell_measurement_temperature 170(2)
_cell_measurement_theta_max 1.49
_cell_measurement_theta_min 29.66
_cell_volume 1635.21(14)
_computing_cell_refinement
;
X-AREA (Stoe & Cie, 2016)
;
_computing_data_collection
;
X-AREA (Stoe & Cie, 2016)
;
_computing_data_reduction
;
X-AREA (Stoe & Cie, 2016)
;
_computing_molecular_graphics
;
DIAMOND (Brandenburg, 2019)
;
_computing_publication_material
;
OLEX2 (Dolomanov <i>et al.</i>,  2009)
;
_computing_structure_refinement
;
SHELXL (Sheldrick, 2015b)
;
_computing_structure_solution
;
<i>SHELXT</i> (Sheldrick, 2015a)
;
_diffrn_ambient_temperature 170(2)
_diffrn_measured_fraction_theta_full 1.000
_diffrn_measured_fraction_theta_max 0.999
_diffrn_measurement_device_type 'Stoe IPDS 2'
_diffrn_measurement_method rotation
_diffrn_radiation_type MoK\a
_diffrn_radiation_wavelength 0.71073
_diffrn_reflns_av_R_equivalents 0.0527
_diffrn_reflns_av_unetI/netI 0.0157
_diffrn_reflns_limit_h_max 18
_diffrn_reflns_limit_h_min -18
_diffrn_reflns_limit_k_max 17
_diffrn_reflns_limit_k_min -18
_diffrn_reflns_limit_l_max 11
_diffrn_reflns_limit_l_min -11
_diffrn_reflns_number 30518
_diffrn_reflns_theta_full 25.242
_diffrn_reflns_theta_max 29.167
_diffrn_reflns_theta_min 2.102
_exptl_absorpt_coefficient_mu 0.811
_exptl_absorpt_correction_T_max 0.8981
_exptl_absorpt_correction_T_min 0.7350
_exptl_absorpt_correction_type integration
_exptl_absorpt_process_details
;
[X-Red32 (Stoe & Cie, 2016), by Gaussian integration analogous
to Coppens (1970)]
;
_exptl_crystal_colour colourless
_exptl_crystal_density_diffrn 1.331
_exptl_crystal_description block
_exptl_crystal_F_000 684
_exptl_crystal_size_max 0.500
_exptl_crystal_size_mid 0.350
_exptl_crystal_size_min 0.300
_refine_diff_density_max 0.424
_refine_diff_density_min -0.214
_refine_ls_abs_structure_details
;
Flack <i>x</i> determined using 832 quotients
[(<i>I</i>^+^)-(<i>I</i>^-^)]/[(<i>I</i>^+^)+(<i>I</i>^-^)]
(Parsons <i>et al.</i>,  2013)
;
_refine_ls_abs_structure_Flack -0.036(19)
_refine_ls_extinction_method none
_refine_ls_goodness_of_fit_ref 1.069
_refine_ls_hydrogen_treatment mixed
_refine_ls_matrix_type full
_refine_ls_number_parameters 100
_refine_ls_number_reflns 2205
_refine_ls_number_restraints 0
_refine_ls_restrained_S_all 1.069
_refine_ls_R_factor_all 0.0242
_refine_ls_R_factor_gt 0.0224
_refine_ls_shift/su_max 0.000
_refine_ls_shift/su_mean 0.000
_refine_ls_structure_factor_coef Fsqd
_refine_ls_weighting_details 'w=1/[\s^2^(Fo^2^)+(0.0329P)^2^+0.2402P] where P=(Fo^2^+2Fc^2^)/3'
_refine_ls_weighting_scheme calc
_refine_ls_wR_factor_gt 0.0558
_refine_ls_wR_factor_ref 0.0570
_reflns_number_gt 2049
_reflns_number_total 2205
_reflns_threshold_expression 'I > 2\s(I)'
_cod_data_source_file wm4214.cif
_cod_data_source_block I
_cod_original_cell_volume 1635.21(17)
_cod_database_code 1571769
_shelx_space_group_comment
;
The symmetry employed for this shelxl refinement is uniquely defined
by the following loop, which should always be used as a source of
symmetry information in preference to the above space-group names.
They are only intended as comments.
;
_shelx_estimated_absorpt_t_min 0.687
_shelx_estimated_absorpt_t_max 0.793

loop_
_space_group_symop_operation_xyz
'x, y, z'
'-x, -y, z'
'y, -x, -z'
'-y, x, -z'
'-x+1/2, y+1/2, -z+1/2'
'x+1/2, -y+1/2, -z+1/2'
'-y+1/2, -x+1/2, z+1/2'
'y+1/2, x+1/2, z+1/2'

loop_
_atom_site_type_symbol
_atom_site_label
_atom_site_fract_x
_atom_site_fract_y
_atom_site_fract_z
_atom_site_U_iso_or_equiv
_atom_site_adp_type
_atom_site_calc_flag
_atom_site_occupancy
_atom_site_disorder_assembly
_atom_site_disorder_group
Sn Sn 0.500000 0.500000 0.500000 0.03205(9) Uani d 1 . .
N N 0.38602(14) 0.43981(15) 0.3843(2) 0.0398(4) Uani d 1 . .
H H 0.337(2) 0.464(2) 0.414(3) 0.058(9) Uiso d 1 . .
C C9 0.51845(19) 0.3557(2) 0.1674(3) 0.0523(6) Uani d 1 . .
H H9A 0.485199 0.412240 0.122563 0.078 Uiso calc 1 . .
H H9B 0.547813 0.316490 0.085463 0.078 Uiso calc 1 . .
H H9C 0.569620 0.378157 0.237652 0.078 Uiso calc 1 . .
C C6 0.44600(16) 0.29472(16) 0.2542(3) 0.0419(4) Uani d 1 . .
C C5 0.44012(18) 0.19474(18) 0.2270(3) 0.0479(5) Uani d 1 . .
H H5 0.487138 0.165100 0.161838 0.057 Uiso calc 1 . .
C C4 0.36777(19) 0.13675(17) 0.2921(3) 0.0508(6) Uani d 1 . .
C C1 0.37965(16) 0.33771(16) 0.3564(3) 0.0368(4) Uani d 1 . .
C C8 0.3612(3) 0.0293(2) 0.2557(5) 0.0782(10) Uani d 1 . .
H H8A 0.406218 -0.007008 0.321874 0.117 Uiso calc 1 . .
H H8B 0.378659 0.018516 0.147944 0.117 Uiso calc 1 . .
H H8C 0.294318 0.006481 0.273615 0.117 Uiso calc 1 . .
C C3 0.30148(17) 0.18170(18) 0.3885(3) 0.0478(5) Uani d 1 . .
H H3 0.250913 0.143525 0.432859 0.057 Uiso calc 1 . .
C C2 0.30595(18) 0.28038(19) 0.4231(3) 0.0407(5) Uani d 1 . .
C C7 0.23079(19) 0.3233(2) 0.5301(3) 0.0512(6) Uani d 1 . .
H H7A 0.185274 0.363947 0.471476 0.077 Uiso calc 1 . .
H H7B 0.263505 0.363313 0.607882 0.077 Uiso calc 1 . .
H H7C 0.194779 0.270463 0.580599 0.077 Uiso calc 1 . .

loop_
_atom_site_aniso_label
_atom_site_aniso_U_11
_atom_site_aniso_U_22
_atom_site_aniso_U_33
_atom_site_aniso_U_12
_atom_site_aniso_U_13
_atom_site_aniso_U_23
Sn 0.02775(10) 0.02775(10) 0.04063(14) 0.000 0.000 0.000
N 0.0305(9) 0.0343(9) 0.0544(11) -0.0004(7) -0.0056(8) -0.0023(8)
C9 0.0519(14) 0.0485(13) 0.0566(13) -0.0059(10) 0.0118(11) -0.0064(11)
C6 0.0410(11) 0.0387(10) 0.0461(11) -0.0019(8) -0.0044(9) -0.0037(9)
C5 0.0462(12) 0.0426(11) 0.0548(13) -0.0015(10) -0.0049(11) -0.0089(10)
C4 0.0508(14) 0.0347(11) 0.0668(15) -0.0026(9) -0.0158(12) -0.0035(10)
C1 0.0334(10) 0.0331(10) 0.0440(11) -0.0022(8) -0.0081(9) 0.0005(8)
C8 0.074(2) 0.0391(13) 0.121(3) -0.0126(13) -0.007(2) -0.0154(17)
C3 0.0429(12) 0.0410(11) 0.0596(14) -0.0117(10) -0.0119(11) 0.0084(11)
C2 0.0362(11) 0.0399(12) 0.0459(13) -0.0038(9) -0.0091(10) 0.0047(10)
C7 0.0431(11) 0.0516(13) 0.0591(16) -0.0067(10) 0.0046(10) 0.0035(11)

loop_
_atom_type_symbol
_atom_type_description
_atom_type_scat_dispersion_real
_atom_type_scat_dispersion_imag
_atom_type_scat_source
C C 0.0033 0.0016 'International Tables Vol C Tables 4.2.6.8 and 6.1.1.4'
H H 0.0000 0.0000 'International Tables Vol C Tables 4.2.6.8 and 6.1.1.4'
N N 0.0061 0.0033 'International Tables Vol C Tables 4.2.6.8 and 6.1.1.4'
Sn Sn -0.6537 1.4246 'International Tables Vol C Tables 4.2.6.8 and 6.1.1.4'

loop_
_geom_angle_atom_site_label_1
_geom_angle_atom_site_label_2
_geom_angle_atom_site_label_3
_geom_angle_site_symmetry_1
_geom_angle_site_symmetry_3
_geom_angle
_geom_angle_publ_flag
N Sn N . 3_566 104.22(5) y
N Sn N . 2_665 120.57(12) y
N Sn N 3_566 2_665 104.22(5) ?
N Sn N . 4_656 104.22(5) ?
N Sn N 3_566 4_656 120.57(12) ?
N Sn N 2_665 4_656 104.22(5) ?
C1 N Sn . . 122.05(15) y
C1 N H . . 114(2) y
Sn N H . . 109(2) ?
C6 C9 H9A . . 109.5 ?
C6 C9 H9B . . 109.5 ?
H9A C9 H9B . . 109.5 ?
C6 C9 H9C . . 109.5 ?
H9A C9 H9C . . 109.5 ?
H9B C9 H9C . . 109.5 ?
C5 C6 C1 . . 118.9(2) ?
C5 C6 C9 . . 120.0(2) ?
C1 C6 C9 . . 121.0(2) ?
C4 C5 C6 . . 122.3(2) ?
C4 C5 H5 . . 118.9 ?
C6 C5 H5 . . 118.9 ?
C3 C4 C5 . . 117.5(2) ?
C3 C4 C8 . . 121.5(3) ?
C5 C4 C8 . . 121.0(3) ?
C6 C1 C2 . . 119.6(2) ?
C6 C1 N . . 118.8(2) ?
C2 C1 N . . 121.6(2) ?
C4 C8 H8A . . 109.5 ?
C4 C8 H8B . . 109.5 ?
H8A C8 H8B . . 109.5 ?
C4 C8 H8C . . 109.5 ?
H8A C8 H8C . . 109.5 ?
H8B C8 H8C . . 109.5 ?
C4 C3 C2 . . 122.5(2) ?
C4 C3 H3 . . 118.7 ?
C2 C3 H3 . . 118.7 ?
C3 C2 C1 . . 119.2(2) ?
C3 C2 C7 . . 118.9(2) ?
C1 C2 C7 . . 121.9(2) ?
C2 C7 H7A . . 109.5 ?
C2 C7 H7B . . 109.5 ?
H7A C7 H7B . . 109.5 ?
C2 C7 H7C . . 109.5 ?
H7A C7 H7C . . 109.5 ?
H7B C7 H7C . . 109.5 ?

loop_
_geom_bond_atom_site_label_1
_geom_bond_atom_site_label_2
_geom_bond_site_symmetry_2
_geom_bond_distance
_geom_bond_publ_flag
Sn N . 2.0332(19) y
Sn N 3_566 2.0332(19) ?
Sn N 2_665 2.0332(19) ?
Sn N 4_656 2.0332(19) ?
N C1 . 1.422(3) y
N H . 0.79(3) y
C9 C6 . 1.502(3) ?
C9 H9A . 0.9800 ?
C9 H9B . 0.9800 ?
C9 H9C . 0.9800 ?
C6 C5 . 1.392(3) ?
C6 C1 . 1.402(3) ?
C5 C4 . 1.391(4) ?
C5 H5 . 0.9500 ?
C4 C3 . 1.382(4) ?
C4 C8 . 1.509(3) ?
C1 C2 . 1.405(3) ?
C8 H8A . 0.9800 ?
C8 H8B . 0.9800 ?
C8 H8C . 0.9800 ?
C3 C2 . 1.386(3) ?
C3 H3 . 0.9500 ?
C2 C7 . 1.509(4) ?
C7 H7A . 0.9800 ?
C7 H7B . 0.9800 ?
C7 H7C . 0.9800 ?

loop_
_geom_torsion_atom_site_label_1
_geom_torsion_atom_site_label_2
_geom_torsion_atom_site_label_3
_geom_torsion_atom_site_label_4
_geom_torsion_site_symmetry_1
_geom_torsion_site_symmetry_2
_geom_torsion_site_symmetry_3
_geom_torsion_site_symmetry_4
_geom_torsion
_geom_torsion_publ_flag
C1 C6 C5 C4 . . . . 3.2(4) ?
C9 C6 C5 C4 . . . . -173.1(2) ?
C6 C5 C4 C3 . . . . -1.1(4) ?
C6 C5 C4 C8 . . . . 177.7(3) ?
C5 C6 C1 C2 . . . . -3.2(3) ?
C9 C6 C1 C2 . . . . 173.1(2) ?
C5 C6 C1 N . . . . 179.8(2) ?
C9 C6 C1 N . . . . -3.9(3) ?
Sn N C1 C6 . . . . -68.8(3) ?
Sn N C1 C2 . . . . 114.2(2) ?
C5 C4 C3 C2 . . . . -1.0(4) ?
C8 C4 C3 C2 . . . . -179.7(3) ?
C4 C3 C2 C1 . . . . 0.9(4) ?
C4 C3 C2 C7 . . . . -179.7(2) ?
C6 C1 C2 C3 . . . . 1.2(3) ?
N C1 C2 C3 . . . . 178.2(2) ?
C6 C1 C2 C7 . . . . -178.2(2) ?
N C1 C2 C7 . . . . -1.2(4) ?
